data_7040176
loop_
_publ_author_name
'Zhen, Ni'
'Wu, Kui'
'Wang, Ying'
'Li, Qiang'
'Gao, Wenhui'
'Hou, Dianwei'
'Yang, Zhihua'
'Jiang, Huaidong'
'Dong, Yongjun'
'Pan, Shilie'

_publ_section_title
;
 BaCdSnS4 and Ba3CdSn2S8: syntheses, structures, and non-linear optical
 and photoluminescence properties.
;
_journal_issue 26
_journal_name_full 'Dalton transactions (Cambridge, England : 2003)'
_journal_page_first 10681
_journal_page_last 10688
_journal_paper_doi 10.1039/c6dt01537a
_journal_volume 45
_journal_year 2016
_chemical_formula_sum 'Ba3 Cd S8 Sn2'
_chemical_formula_weight 1018.31
_chemical_name_systematic
; 
 ? 
;
_space_group_IT_number 220
_symmetry_cell_setting cubic
_symmetry_space_group_name_Hall 'I -4bd 2c 3'
_symmetry_space_group_name_H-M 'I -4 3 d'
_atom_sites_solution_primary direct
_atom_sites_solution_secondary difmap
_audit_creation_method SHELXL-97
_audit_update_record
;
2016-04-02 deposited with the CCDC.
2016-05-24 downloaded from the CCDC.
;
_cell_angle_alpha 90.00
_cell_angle_beta 90.00
_cell_angle_gamma 90.00
_cell_formula_units_Z 8
_cell_length_a 14.679(3)
_cell_length_b 14.679(3)
_cell_length_c 14.679(3)
_cell_measurement_reflns_used 928
_cell_measurement_temperature 296(2)
_cell_measurement_theta_max 19.6
_cell_measurement_theta_min 3.93
_cell_volume 3162.9(11)
_computing_cell_refinement 'Bruker SMART'
_computing_data_collection 'Bruker SMART'
_computing_data_reduction 'Bruker SAINT'
_computing_molecular_graphics 'Bruker SHELXTL'
_computing_publication_material 'Bruker SHELXTL'
_computing_structure_refinement 'Bruker SHELXTL'
_computing_structure_solution 'Bruker SHELXTL'
_diffrn_ambient_temperature 296(2)
_diffrn_measured_fraction_theta_full 1.000
_diffrn_measured_fraction_theta_max 1.000
_diffrn_measurement_device_type 'CCD area detector'
_diffrn_measurement_method 'phi and omega scans'
_diffrn_radiation_monochromator graphite
_diffrn_radiation_source 'fine-focus sealed tube'
_diffrn_radiation_type MoK\a
_diffrn_radiation_wavelength 0.71073
_diffrn_reflns_av_R_equivalents 0.0856
_diffrn_reflns_av_sigmaI/netI 0.0332
_diffrn_reflns_limit_h_max 19
_diffrn_reflns_limit_h_min -19
_diffrn_reflns_limit_k_max 17
_diffrn_reflns_limit_k_min -19
_diffrn_reflns_limit_l_max 17
_diffrn_reflns_limit_l_min -19
_diffrn_reflns_number 9038
_diffrn_reflns_theta_full 27.59
_diffrn_reflns_theta_max 27.59
_diffrn_reflns_theta_min 3.40
_exptl_absorpt_coefficient_mu 12.799
_exptl_absorpt_correction_T_max 0.7456
_exptl_absorpt_correction_T_min 0.5468
_exptl_absorpt_correction_type multi-scan
_exptl_absorpt_process_details SADABS
_exptl_crystal_colour yellow
_exptl_crystal_density_diffrn 4.277
_exptl_crystal_description block
_exptl_crystal_F_000 3552
_exptl_crystal_size_max 0.156
_exptl_crystal_size_mid 0.134
_exptl_crystal_size_min 0.103
_refine_diff_density_max 0.607
_refine_diff_density_min -0.652
_refine_diff_density_rms 0.135
_refine_ls_abs_structure_details 'Flack H D (1983), Acta Cryst. A39, 876-881'
_refine_ls_abs_structure_Flack 0.01(5)
_refine_ls_extinction_coef 0.000124(13)
_refine_ls_extinction_expression Fc^*^=kFc[1+0.001xFc^2^\l^3^/sin(2\q)]^-1/4^
_refine_ls_extinction_method SHELXL
_refine_ls_goodness_of_fit_ref 1.042
_refine_ls_matrix_type full
_refine_ls_number_parameters 24
_refine_ls_number_reflns 620
_refine_ls_number_restraints 0
_refine_ls_restrained_S_all 1.042
_refine_ls_R_factor_all 0.0318
_refine_ls_R_factor_gt 0.0263
_refine_ls_shift/su_max 0.001
_refine_ls_shift/su_mean 0.000
_refine_ls_structure_factor_coef Fsqd
_refine_ls_weighting_details 'calc w=1/[\s^2^(Fo^2^)+(0.0148P)^2^+16.9956P] where P=(Fo^2^+2Fc^2^)/3'
_refine_ls_weighting_scheme calc
_refine_ls_wR_factor_gt 0.0469
_refine_ls_wR_factor_ref 0.0487
_reflns_number_gt 562
_reflns_number_total 620
_reflns_threshold_expression >2sigma(I)
_cod_data_source_file c6dt01537a2.cif
_cod_data_source_block 3
_cod_depositor_comments
;
The following automatic conversions were performed:

'_symmetry_cell_setting' value 'Cubic' changed to 'cubic' according
to
/usr/data/users/saulius/crontab/automatic-downloads/current/RSC/lib/dictionaries/cif_core.dic
dictionary named 'cif_core.dic' version 2.4.2 from 2011-04-26.

Automatic conversion script
Id: cif_fix_values 4268 2015-11-12 08:31:59Z antanas 
;
_cod_original_cell_volume 3162.9(19)
_cod_original_sg_symbol_H-M 'I-43d '
_cod_database_code 7040176

loop_
_symmetry_equiv_pos_as_xyz
'x, y, z'
'-x+1/2, -y, z+1/2'
'-x, y+1/2, -z+1/2'
'x+1/2, -y+1/2, -z'
'z, x, y'
'z+1/2, -x+1/2, -y'
'-z+1/2, -x, y+1/2'
'-z, x+1/2, -y+1/2'
'y, z, x'
'-y, z+1/2, -x+1/2'
'y+1/2, -z+1/2, -x'
'-y+1/2, -z, x+1/2'
'y+1/4, x+1/4, z+1/4'
'-y+1/4, -x+3/4, z+3/4'
'y+3/4, -x+1/4, -z+3/4'
'-y+3/4, x+3/4, -z+1/4'
'x+1/4, z+1/4, y+1/4'
'-x+3/4, z+3/4, -y+1/4'
'-x+1/4, -z+3/4, y+3/4'
'x+3/4, -z+1/4, -y+3/4'
'z+1/4, y+1/4, x+1/4'
'z+3/4, -y+1/4, -x+3/4'
'-z+3/4, y+3/4, -x+1/4'
'-z+1/4, -y+3/4, x+3/4'
'x+1/2, y+1/2, z+1/2'
'-x+1, -y+1/2, z+1'
'-x+1/2, y+1, -z+1'
'x+1, -y+1, -z+1/2'
'z+1/2, x+1/2, y+1/2'
'z+1, -x+1, -y+1/2'
'-z+1, -x+1/2, y+1'
'-z+1/2, x+1, -y+1'
'y+1/2, z+1/2, x+1/2'
'-y+1/2, z+1, -x+1'
'y+1, -z+1, -x+1/2'
'-y+1, -z+1/2, x+1'
'y+3/4, x+3/4, z+3/4'
'-y+3/4, -x+5/4, z+5/4'
'y+5/4, -x+3/4, -z+5/4'
'-y+5/4, x+5/4, -z+3/4'
'x+3/4, z+3/4, y+3/4'
'-x+5/4, z+5/4, -y+3/4'
'-x+3/4, -z+5/4, y+5/4'
'x+5/4, -z+3/4, -y+5/4'
'z+3/4, y+3/4, x+3/4'
'z+5/4, -y+3/4, -x+5/4'
'-z+5/4, y+5/4, -x+3/4'
'-z+3/4, -y+5/4, x+5/4'

loop_
_atom_site_label
_atom_site_type_symbol
_atom_site_fract_x
_atom_site_fract_y
_atom_site_fract_z
_atom_site_U_iso_or_equiv
_atom_site_adp_type
_atom_site_occupancy
_atom_site_symmetry_multiplicity
_atom_site_calc_flag
_atom_site_refinement_flags
Sn1 Sn 0.97853(3) 0.47853(3) 1.02147(3) 0.0171(2) Uani 1 3 d S
Ba1 Ba 1.0000 0.7500 0.98228(5) 0.0360(2) Uani 1 2 d S
Cd1 Cd 1.0000 0.2500 0.8750 0.0258(4) Uani 0.67 4 d SP
S1 S 1.08495(12) 0.39096(12) 0.93379(12) 0.0195(4) Uani 1 1 d .
S2 S 0.88648(12) 0.38648(12) 1.11352(12) 0.0283(8) Uani 1 3 d S

loop_
_atom_site_aniso_label
_atom_site_aniso_U_11
_atom_site_aniso_U_22
_atom_site_aniso_U_33
_atom_site_aniso_U_23
_atom_site_aniso_U_13
_atom_site_aniso_U_12
Sn1 0.0171(2) 0.0171(2) 0.0171(2) 0.00136(19) 0.00136(19) -0.00136(19)
Ba1 0.0649(6) 0.0198(3) 0.0232(4) 0.000 0.000 0.0096(3)
Cd1 0.0207(6) 0.0207(6) 0.0361(10) 0.000 0.000 0.000
S1 0.0193(9) 0.0187(9) 0.0204(9) -0.0043(7) -0.0006(7) 0.0032(7)
S2 0.0283(8) 0.0283(8) 0.0283(8) 0.0070(9) 0.0070(9) -0.0070(9)

loop_
_atom_type_symbol
_atom_type_description
_atom_type_scat_dispersion_real
_atom_type_scat_dispersion_imag
_atom_type_scat_source
S S 0.1246 0.1234 'International Tables Vol C Tables 4.2.6.8 and 6.1.1.4'
Cd Cd -0.8075 1.2024 'International Tables Vol C Tables 4.2.6.8 and 6.1.1.4'
Sn Sn -0.6537 1.4246 'International Tables Vol C Tables 4.2.6.8 and 6.1.1.4'
Ba Ba -0.3244 2.2819 'International Tables Vol C Tables 4.2.6.8 and 6.1.1.4'

loop_
_geom_angle_atom_site_label_1
_geom_angle_atom_site_label_2
_geom_angle_atom_site_label_3
_geom_angle
_geom_angle_site_symmetry_1
_geom_angle_site_symmetry_3
S2 Sn1 S1 112.12(4) . 8_746
S2 Sn1 S1 112.12(5) . 11_567
S1 Sn1 S1 106.70(5) 8_746 11_567
S2 Sn1 S1 112.12(5) . .
S1 Sn1 S1 106.70(5) 8_746 .
S1 Sn1 S1 106.70(5) 11_567 .
S2 Sn1 Ba1 134.19(5) . 11_567
S1 Sn1 Ba1 54.51(4) 8_746 11_567
S1 Sn1 Ba1 113.69(5) 11_567 11_567
S1 Sn1 Ba1 52.53(4) . 11_567
S2 Sn1 Ba1 134.19(5) . 31_664
S1 Sn1 Ba1 113.69(5) 8_746 31_664
S1 Sn1 Ba1 52.53(4) 11_567 31_664
S1 Sn1 Ba1 54.51(4) . 31_664
Ba1 Sn1 Ba1 76.783(15) 11_567 31_664
S2 Sn1 Ba1 134.19(5) . .
S1 Sn1 Ba1 52.53(4) 8_746 .
S1 Sn1 Ba1 54.51(4) 11_567 .
S1 Sn1 Ba1 113.69(5) . .
Ba1 Sn1 Ba1 76.783(15) 11_567 .
Ba1 Sn1 Ba1 76.783(15) 31_664 .
S2 Ba1 S2 112.43(5) 14_664 37_544
S2 Ba1 S1 74.17(5) 14_664 30_466
S2 Ba1 S1 156.66(5) 37_544 30_466
S2 Ba1 S1 156.66(5) 14_664 8_746
S2 Ba1 S1 74.17(5) 37_544 8_746
S1 Ba1 S1 109.04(7) 30_466 8_746
S2 Ba1 S1 87.60(6) 14_664 11_567
S2 Ba1 S1 73.03(5) 37_544 11_567
S1 Ba1 S1 130.29(5) 30_466 11_567
S1 Ba1 S1 72.64(6) 8_746 11_567
S2 Ba1 S1 73.03(5) 14_664 34_646
S2 Ba1 S1 87.60(6) 37_544 34_646
S1 Ba1 S1 72.64(6) 30_466 34_646
S1 Ba1 S1 130.29(5) 8_746 34_646
S1 Ba1 S1 145.07(6) 11_567 34_646
S2 Ba1 S1 131.69(6) 14_664 19_765
S2 Ba1 S1 94.32(3) 37_544 19_765
S1 Ba1 S1 67.27(2) 30_466 19_765
S1 Ba1 S1 67.27(2) 8_746 19_765
S1 Ba1 S1 139.89(5) 11_567 19_765
S1 Ba1 S1 68.58(5) 34_646 19_765
S2 Ba1 S1 94.32(3) 14_664 41_445
S2 Ba1 S1 131.69(6) 37_544 41_445
S1 Ba1 S1 67.27(2) 30_466 41_445
S1 Ba1 S1 67.27(2) 8_746 41_445
S1 Ba1 S1 68.58(5) 11_567 41_445
S1 Ba1 S1 139.89(5) 34_646 41_445
S1 Ba1 S1 96.52(6) 19_765 41_445
S2 Ba1 Sn1 66.71(5) 14_664 26_664
S2 Ba1 Sn1 123.63(5) 37_544 26_664
S1 Ba1 Sn1 36.41(3) 30_466 26_664
S1 Ba1 Sn1 129.75(4) 8_746 26_664
S1 Ba1 Sn1 152.90(3) 11_567 26_664
S1 Ba1 Sn1 36.41(3) 34_646 26_664
S1 Ba1 Sn1 64.98(3) 19_765 26_664
S1 Ba1 Sn1 103.49(3) 41_445 26_664
S2 Ba1 Sn1 123.63(5) 14_664 .
S2 Ba1 Sn1 66.71(5) 37_544 .
S1 Ba1 Sn1 129.75(4) 30_466 .
S1 Ba1 Sn1 36.41(3) 8_746 .
S1 Ba1 Sn1 36.41(3) 11_567 .
S1 Ba1 Sn1 152.90(3) 34_646 .
S1 Ba1 Sn1 103.49(3) 19_765 .
S1 Ba1 Sn1 64.98(3) 41_445 .
Sn1 Ba1 Sn1 163.62(2) 26_664 .
S2 Ba1 Cd1 111.61(4) 14_664 9_655
S2 Ba1 Cd1 72.66(4) 37_544 9_655
S1 Ba1 Cd1 84.07(3) 30_466 9_655
S1 Ba1 Cd1 91.72(3) 8_746 9_655
S1 Ba1 Cd1 145.05(3) 11_567 9_655
S1 Ba1 Cd1 38.59(3) 34_646 9_655
S1 Ba1 Cd1 38.35(3) 19_765 9_655
S1 Ba1 Cd1 134.43(3) 41_445 9_655
Sn1 Ba1 Cd1 58.731(6) 26_664 9_655
Sn1 Ba1 Cd1 120.069(6) . 9_655
S2 Ba1 Cd1 72.66(4) 14_664 11_567
S2 Ba1 Cd1 111.61(4) 37_544 11_567
S1 Ba1 Cd1 91.72(3) 30_466 11_567
S1 Ba1 Cd1 84.07(3) 8_746 11_567
S1 Ba1 Cd1 38.59(3) 11_567 11_567
S1 Ba1 Cd1 145.05(3) 34_646 11_567
S1 Ba1 Cd1 134.43(3) 19_765 11_567
S1 Ba1 Cd1 38.35(3) 41_445 11_567
Sn1 Ba1 Cd1 120.069(6) 26_664 11_567
Sn1 Ba1 Cd1 58.731(6) . 11_567
Cd1 Ba1 Cd1 172.75(2) 9_655 11_567
S1 Cd1 S1 140.69(8) . 26_654
S1 Cd1 S1 96.50(2) . 40_536
S1 Cd1 S1 96.50(2) 26_654 40_536
S1 Cd1 S1 96.50(2) . 15_566
S1 Cd1 S1 96.50(2) 26_654 15_566
S1 Cd1 S1 140.69(8) 40_536 15_566
S1 Cd1 Ba1 154.27(4) . 5_545
S1 Cd1 Ba1 53.09(4) 26_654 5_545
S1 Cd1 Ba1 103.46(4) 40_536 5_545
S1 Cd1 Ba1 57.79(4) 15_566 5_545
S1 Cd1 Ba1 57.79(4) . 17_545
S1 Cd1 Ba1 103.46(4) 26_654 17_545
S1 Cd1 Ba1 154.27(4) 40_536 17_545
S1 Cd1 Ba1 53.09(4) 15_566 17_545
Ba1 Cd1 Ba1 101.5 5_545 17_545
S1 Cd1 Ba1 53.09(4) . 31_664
S1 Cd1 Ba1 154.27(4) 26_654 31_664
S1 Cd1 Ba1 57.79(4) 40_536 31_664
S1 Cd1 Ba1 103.46(4) 15_566 31_664
Ba1 Cd1 Ba1 126.985(1) 5_545 31_664
Ba1 Cd1 Ba1 101.5 17_545 31_664
S1 Cd1 Ba1 103.46(4) . 43_654
S1 Cd1 Ba1 57.79(4) 26_654 43_654
S1 Cd1 Ba1 53.09(4) 40_536 43_654
S1 Cd1 Ba1 154.27(4) 15_566 43_654
Ba1 Cd1 Ba1 101.5 5_545 43_654
Ba1 Cd1 Ba1 126.985(1) 17_545 43_654
Ba1 Cd1 Ba1 101.5 31_664 43_654
Sn1 S1 Cd1 107.24(7) . .
Sn1 S1 Ba1 91.06(5) . 11_567
Cd1 S1 Ba1 159.63(7) . 11_567
Sn1 S1 Ba1 89.08(5) . 31_664
Cd1 S1 Ba1 88.32(5) . 31_664
Ba1 S1 Ba1 101.13(5) 11_567 31_664
Sn1 S1 Ba1 131.22(6) . 17_545
Cd1 S1 Ba1 83.86(5) . 17_545
Ba1 S1 Ba1 77.22(4) 11_567 17_545
Ba1 S1 Ba1 139.44(5) 31_664 17_545
Sn1 S2 Ba1 112.53(5) . 43_654
Sn1 S2 Ba1 112.53(5) . 13_545
Ba1 S2 Ba1 106.25(6) 43_654 13_545
Sn1 S2 Ba1 112.53(5) . 23_647
Ba1 S2 Ba1 106.25(6) 43_654 23_647
Ba1 S2 Ba1 106.25(6) 13_545 23_647

loop_
_geom_bond_atom_site_label_1
_geom_bond_atom_site_label_2
_geom_bond_distance
_geom_bond_site_symmetry_2
Sn1 S2 2.340(3) .
Sn1 S1 2.3977(18) 8_746
Sn1 S1 2.3977(18) 11_567
Sn1 S1 2.3977(18) .
Sn1 Ba1 4.0385(10) 11_567
Sn1 Ba1 4.0385(10) 31_664
Sn1 Ba1 4.0385(10) .
Ba1 S2 3.1353(14) 14_664
Ba1 S2 3.1353(14) 37_544
Ba1 S1 3.2058(19) 30_466
Ba1 S1 3.2058(19) 8_746
Ba1 S1 3.2885(19) 11_567
Ba1 S1 3.2885(19) 34_646
Ba1 S1 3.499(2) 19_765
Ba1 S1 3.499(2) 41_445
Ba1 Sn1 4.0385(10) 26_664
Ba1 Cd1 4.1112(9) 9_655
Ba1 Cd1 4.1112(9) 11_567
Cd1 S1 2.5654(18) .
Cd1 S1 2.5654(18) 26_654
Cd1 S1 2.5654(18) 40_536
Cd1 S1 2.5654(18) 15_566
Cd1 Ba1 4.1112(9) 5_545
Cd1 Ba1 4.1112(9) 17_545
Cd1 Ba1 4.1112(9) 31_664
Cd1 Ba1 4.1112(9) 43_654
S1 Ba1 3.2058(19) 11_567
S1 Ba1 3.2885(19) 31_664
S1 Ba1 3.499(2) 17_545
S2 Ba1 3.1353(14) 43_654
S2 Ba1 3.1353(14) 13_545
S2 Ba1 3.1353(14) 23_647
